data_1008522
loop_
_publ_author_name
'Eisenmann, B'
'Klein, J'

_publ_section_title
;
SiS~2~-isostrukturelle Anionen (SiP~2~^2-^),(GeAs~2~^2-^) und
(SnAs~2~^2-^) in Alkaliverbindungen
;
_journal_coden_ASTM JCOMAH
_journal_name_full 'Journal of the Less-Common Metals'
_journal_page_first 109
_journal_page_last 117
_journal_paper_doi 10.1016/0022-5088(91)90355-8
_journal_volume 175
_journal_year 1991
_chemical_formula_structural 'Cs2 (Si P2)'
_chemical_formula_sum 'Cs2 P2 Si'
_chemical_name_systematic 'Dicaesium catena-diphosphidosilicate'
_space_group_IT_number 72
_symmetry_cell_setting orthorhombic
_symmetry_Int_Tables_number 72
_symmetry_space_group_name_Hall '-I 2 2c'
_symmetry_space_group_name_H-M 'I b a m'
_cell_angle_alpha 90
_cell_angle_beta 90
_cell_angle_gamma 90
_cell_formula_units_Z 4
_cell_length_a 14.127(4)
_cell_length_b 7.462(3)
_cell_length_c 6.196(3)
_cell_volume 653.2
_refine_ls_R_factor_all 0.043
_cod_database_code 1008522

loop_
_symmetry_equiv_pos_as_xyz
x,y,z
-x,-y,z
-x,y,1/2-z
x,-y,1/2-z
-x,-y,-z
x,y,-z
x,-y,1/2+z
-x,y,1/2+z
1/2+x,1/2+y,1/2+z
1/2-x,1/2-y,1/2+z
1/2-x,1/2+y,-z
1/2+x,1/2-y,-z
1/2-x,1/2-y,1/2-z
1/2+x,1/2+y,1/2-z
1/2+x,1/2-y,z
1/2-x,1/2+y,z

loop_
_atom_site_aniso_label
_atom_site_aniso_U_11
_atom_site_aniso_U_12
_atom_site_aniso_U_13
_atom_site_aniso_U_22
_atom_site_aniso_U_23
_atom_site_aniso_U_33
Cs1 0.0277(4) 0.0076(3) 0. 0.0281(4) 0. 0.0271(4)
Si1 0.0184(18) 0. 0. 0.0138(18) 0. 0.0123(18)
P1 0.0205(13) 0.0075(12) 0. 0.0174(14) 0. 0.0194(14)

loop_
_atom_site_label
_atom_site_type_symbol
_atom_site_symmetry_multiplicity
_atom_site_Wyckoff_symbol
_atom_site_fract_x
_atom_site_fract_y
_atom_site_fract_z
_atom_site_occupancy
_atom_site_attached_hydrogens
_atom_site_calc_flag
Cs1 Cs1+ 8 j 0.3511(1) 0.3364(1) 0. 1. 0 d
Si1 Si4+ 4 b 0.5 0. 0.25 1. 0 d
P1 P3- 8 j 0.0873(2) 0.3480(4) 0. 1. 0 d

loop_
_atom_type_symbol
_atom_type_oxidation_number
Cs1+ 1.000
Si4+ 4.000
P3- -3.000
